data_7242676
loop_
_publ_author_name
'Pampana, V. Kishore Kumar'
'Charpe, Vaibhav Pramod'
'Sagadevan, Arunachalam'
'Das, Deb Kumar'
'Lin, Chun-Cheng'
'Hwu, Jih Ru'
'Hwang, Kuo Chu'

_publ_section_title
;
 Oxy-sulfonylation of terminal alkynes via C--S coupling enabled by copper
 photoredox catalysis
;
_journal_issue 10
_journal_name_full 'Green Chemistry'
_journal_page_first 3569
_journal_page_last 3574
_journal_paper_doi 10.1039/D1GC00736J
_journal_volume 23
_journal_year 2021
_chemical_formula_sum 'C14 H11 Cl O3 S'
_chemical_formula_weight 294.74
_space_group_crystal_system orthorhombic
_space_group_IT_number 61
_space_group_name_Hall '-P 2ac 2ab'
_space_group_name_H-M_alt 'P b c a'
_atom_sites_solution_hydrogens geom
_audit_creation_method SHELXL-2014/6
_audit_update_record
;
2021-01-19 deposited with the CCDC.	2021-04-19 downloaded from the CCDC.
;
_cell_angle_alpha 90
_cell_angle_beta 90
_cell_angle_gamma 90
_cell_formula_units_Z 8
_cell_length_a 13.3682(5)
_cell_length_b 7.2588(3)
_cell_length_c 26.6061(10)
_cell_measurement_reflns_used 7374
_cell_measurement_temperature 100(2)
_cell_measurement_theta_max 26.3012
_cell_measurement_theta_min 3.0476
_cell_volume 2581.78(17)
_computing_cell_refinement 'SAINT V8.34A (Bruker AXS Inc., 2013)'
_computing_data_collection 'APEX2 (Bruker AXS, 2010)'
_computing_data_reduction 'SAINT V8.34A (Bruker AXS Inc., 2013)'
_computing_molecular_graphics 'SHELXTL (Sheldrick, 2008)'
_computing_publication_material SHELXTL
_computing_structure_refinement 'SHELXL-2014/6 (Sheldrick, 2014)'
_diffrn_ambient_temperature 100(2)
_diffrn_detector_area_resol_mean 8.3333
_diffrn_measured_fraction_theta_full 1.000
_diffrn_measured_fraction_theta_max 1.000
_diffrn_measurement_device_type 'Bruker APEX-II CCD'
_diffrn_measurement_method '\f and \w scans'
_diffrn_radiation_type MoK\a
_diffrn_radiation_wavelength 0.71073
_diffrn_reflns_av_R_equivalents 0.0364
_diffrn_reflns_av_unetI/netI 0.0209
_diffrn_reflns_Laue_measured_fraction_full 1.000
_diffrn_reflns_Laue_measured_fraction_max 1.000
_diffrn_reflns_limit_h_max 16
_diffrn_reflns_limit_h_min -16
_diffrn_reflns_limit_k_max 9
_diffrn_reflns_limit_k_min -8
_diffrn_reflns_limit_l_max 32
_diffrn_reflns_limit_l_min -33
_diffrn_reflns_number 21704
_diffrn_reflns_point_group_measured_fraction_full 1.000
_diffrn_reflns_point_group_measured_fraction_max 1.000
_diffrn_reflns_theta_full 25.242
_diffrn_reflns_theta_max 26.415
_diffrn_reflns_theta_min 2.160
_exptl_absorpt_coefficient_mu 0.457
_exptl_absorpt_correction_T_max 0.7454
_exptl_absorpt_correction_T_min 0.6680
_exptl_absorpt_correction_type multi-scan
_exptl_absorpt_process_details 'SADABS V2014/4 (Bruker AXS Inc.)'
_exptl_crystal_colour colorless
_exptl_crystal_density_diffrn 1.517
_exptl_crystal_density_meas ?
_exptl_crystal_density_method 'not measured'
_exptl_crystal_description tabular
_exptl_crystal_F_000 1216
_exptl_crystal_size_max 0.20
_exptl_crystal_size_mid 0.20
_exptl_crystal_size_min 0.05
_refine_diff_density_max 0.431
_refine_diff_density_min -0.360
_refine_diff_density_rms 0.051
_refine_ls_extinction_method none
_refine_ls_goodness_of_fit_ref 1.043
_refine_ls_hydrogen_treatment constr
_refine_ls_matrix_type full
_refine_ls_number_parameters 172
_refine_ls_number_reflns 2647
_refine_ls_number_restraints 0
_refine_ls_restrained_S_all 1.043
_refine_ls_R_factor_all 0.0335
_refine_ls_R_factor_gt 0.0295
_refine_ls_shift/su_max 0.001
_refine_ls_shift/su_mean 0.000
_refine_ls_structure_factor_coef Fsqd
_refine_ls_weighting_details 'w=1/[\s^2^(Fo^2^)+(0.0348P)^2^+1.9970P] where P=(Fo^2^+2Fc^2^)/3'
_refine_ls_weighting_scheme calc
_refine_ls_wR_factor_gt 0.0744
_refine_ls_wR_factor_ref 0.0771
_reflns_Friedel_coverage 0.000
_reflns_number_gt 2391
_reflns_number_total 2647
_reflns_threshold_expression 'I > 2\s(I)'
_cod_data_source_file d1gc00736j2.cif
_cod_data_source_block 210103LT
_cod_depositor_comments
;
The following automatic conversions were performed:

data item '_exptl_crystal_density_meas' value 'not measured' was
changed to '?' -- the value is perceived as not measured.

Automatic conversion script
Id: cif_fix_values 7556 2019-12-06 15:28:31Z antanas 

 Adding full bibliography for 7242675--7242676.cif.
;
_cod_database_code 7242676
_shelx_space_group_comment
;
The symmetry employed for this shelxl refinement is uniquely defined
by the following loop, which should always be used as a source of
symmetry information in preference to the above space-group names.
They are only intended as comments.
;
_shelxl_version_number 2014/6

loop_
_space_group_symop_operation_xyz
'x, y, z'
'x+1/2, -y+1/2, -z'
'-x, y+1/2, -z+1/2'
'-x+1/2, -y, z+1/2'
'-x, -y, -z'
'-x-1/2, y-1/2, z'
'x, -y-1/2, z-1/2'
'x-1/2, y, -z-1/2'

loop_
_atom_site_label
_atom_site_type_symbol
_atom_site_fract_x
_atom_site_fract_y
_atom_site_fract_z
_atom_site_U_iso_or_equiv
_atom_site_adp_type
_atom_site_occupancy
_atom_site_site_symmetry_order
_atom_site_calc_flag
_atom_site_refinement_flags_posn
_atom_site_refinement_flags_adp
_atom_site_refinement_flags_occupancy
_atom_site_disorder_assembly
_atom_site_disorder_group
Cl1 Cl 0.20506(3) 0.96138(6) 0.06999(2) 0.02497(12) Uani 1 1 d . . . . .
S1 S 0.39975(3) 1.17120(5) 0.27486(2) 0.01315(11) Uani 1 1 d . . . . .
O1 O 0.50504(8) 1.19916(16) 0.26651(4) 0.0181(2) Uani 1 1 d . . . . .
O2 O 0.34146(8) 1.31817(15) 0.29663(4) 0.0190(3) Uani 1 1 d . . . . .
O3 O 0.45892(8) 1.13232(16) 0.37988(4) 0.0195(3) Uani 1 1 d . . . . .
C1 C 0.25982(12) 1.0191(2) 0.12696(6) 0.0173(3) Uani 1 1 d . . . . .
C2 C 0.19874(11) 1.0758(2) 0.16598(6) 0.0162(3) Uani 1 1 d . . . . .
H11 H 0.1283 1.0831 0.1615 0.019 Uiso 1 1 calc R U . . .
C3 C 0.24170(12) 1.1218(2) 0.21144(6) 0.0157(3) Uani 1 1 d . . . . .
H2 H 0.2012 1.1616 0.2387 0.019 Uiso 1 1 calc R U . . .
C4 C 0.34482(11) 1.1093(2) 0.21698(5) 0.0134(3) Uani 1 1 d . . . . .
C5 C 0.38331(11) 0.9695(2) 0.31165(6) 0.0143(3) Uani 1 1 d . . . . .
H7 H 0.3115 0.9358 0.3117 0.017 Uiso 1 1 calc R U . . .
H8 H 0.4207 0.8669 0.2959 0.017 Uiso 1 1 calc R U . . .
C6 C 0.41838(11) 0.9916(2) 0.36567(6) 0.0144(3) Uani 1 1 d . . . . .
C7 C 0.40143(11) 0.8321(2) 0.39969(6) 0.0160(3) Uani 1 1 d . . . . .
C8 C 0.36452(11) 0.6636(2) 0.38260(6) 0.0178(3) Uani 1 1 d . . . . .
H3 H 0.3476 0.6489 0.3482 0.021 Uiso 1 1 calc R U . . .
C9 C 0.35248(12) 0.5177(2) 0.41555(7) 0.0227(4) Uani 1 1 d . . . . .
H6 H 0.3287 0.4024 0.4036 0.027 Uiso 1 1 calc R U . . .
C10 C 0.37525(14) 0.5406(3) 0.46584(7) 0.0276(4) Uani 1 1 d . . . . .
H1 H 0.3664 0.4409 0.4886 0.033 Uiso 1 1 calc R U . . .
C11 C 0.41095(15) 0.7081(3) 0.48331(7) 0.0300(4) Uani 1 1 d . . . . .
H5 H 0.4262 0.7231 0.5179 0.036 Uiso 1 1 calc R U . . .
C12 C 0.42438(13) 0.8533(2) 0.45038(6) 0.0232(4) Uani 1 1 d . . . . .
H4 H 0.4493 0.9677 0.4624 0.028 Uiso 1 1 calc R U . . .
C13 C 0.40557(11) 1.0509(2) 0.17775(6) 0.0165(3) Uani 1 1 d . . . . .
H10 H 0.4759 1.0418 0.1823 0.020 Uiso 1 1 calc R U . . .
C14 C 0.36288(12) 1.0062(2) 0.13217(6) 0.0189(3) Uani 1 1 d . . . . .
H9 H 0.4033 0.9672 0.1048 0.023 Uiso 1 1 calc R U . . .

loop_
_atom_site_aniso_label
_atom_site_aniso_U_11
_atom_site_aniso_U_22
_atom_site_aniso_U_33
_atom_site_aniso_U_23
_atom_site_aniso_U_13
_atom_site_aniso_U_12
Cl1 0.0276(2) 0.0306(2) 0.0167(2) -0.00202(16) -0.00536(16) 0.00129(17)
S1 0.01049(19) 0.0136(2) 0.01531(19) 0.00071(14) -0.00033(13) 0.00005(13)
O1 0.0120(5) 0.0218(6) 0.0205(6) 0.0028(5) -0.0001(4) -0.0031(4)
O2 0.0182(6) 0.0171(6) 0.0217(6) -0.0031(5) -0.0019(4) 0.0044(5)
O3 0.0201(6) 0.0180(6) 0.0205(6) -0.0023(5) -0.0018(4) -0.0026(5)
C1 0.0209(8) 0.0159(8) 0.0150(7) 0.0023(6) -0.0031(6) 0.0001(6)
C2 0.0127(7) 0.0156(8) 0.0201(8) 0.0026(6) -0.0013(6) 0.0008(6)
C3 0.0145(7) 0.0154(7) 0.0173(7) 0.0015(6) 0.0023(6) 0.0016(6)
C4 0.0132(7) 0.0129(7) 0.0141(7) 0.0020(6) -0.0011(6) 0.0001(6)
C5 0.0132(7) 0.0139(7) 0.0158(7) 0.0011(6) 0.0008(6) -0.0010(6)
C6 0.0101(7) 0.0174(8) 0.0158(7) -0.0015(6) 0.0012(6) 0.0014(6)
C7 0.0125(7) 0.0189(8) 0.0167(7) 0.0002(6) 0.0020(6) 0.0032(6)
C8 0.0140(7) 0.0208(8) 0.0186(8) -0.0012(6) 0.0018(6) 0.0018(6)
C9 0.0192(8) 0.0186(8) 0.0302(9) 0.0019(7) 0.0055(7) 0.0006(7)
C10 0.0338(10) 0.0233(9) 0.0257(9) 0.0095(7) 0.0084(7) 0.0054(8)
C11 0.0424(11) 0.0321(10) 0.0156(8) 0.0023(7) 0.0017(7) 0.0036(9)
C12 0.0284(9) 0.0227(9) 0.0185(8) -0.0011(7) -0.0004(7) 0.0011(7)
C13 0.0128(7) 0.0178(8) 0.0188(8) 0.0031(6) 0.0017(6) 0.0022(6)
C14 0.0204(8) 0.0196(8) 0.0168(8) 0.0018(6) 0.0040(6) 0.0024(6)

loop_
_atom_type_symbol
_atom_type_description
_atom_type_scat_dispersion_real
_atom_type_scat_dispersion_imag
_atom_type_scat_source
C C 0.0033 0.0016 'International Tables Vol C Tables 4.2.6.8 and 6.1.1.4'
H H 0.0000 0.0000 'International Tables Vol C Tables 4.2.6.8 and 6.1.1.4'
O O 0.0106 0.0060 'International Tables Vol C Tables 4.2.6.8 and 6.1.1.4'
S S 0.1246 0.1234 'International Tables Vol C Tables 4.2.6.8 and 6.1.1.4'
Cl Cl 0.1484 0.1585 'International Tables Vol C Tables 4.2.6.8 and 6.1.1.4'

loop_
_geom_angle_atom_site_label_1
_geom_angle_atom_site_label_2
_geom_angle_atom_site_label_3
_geom_angle
_geom_angle_site_symmetry_1
_geom_angle_site_symmetry_3
_geom_angle_publ_flag
O1 S1 O2 119.08(7) . . ?
O1 S1 C4 107.95(7) . . ?
O2 S1 C4 108.30(7) . . ?
O1 S1 C5 108.82(7) . . ?
O2 S1 C5 108.78(7) . . ?
C4 S1 C5 102.68(7) . . ?
C2 C1 C14 122.07(14) . . ?
C2 C1 Cl1 118.59(12) . . ?
C14 C1 Cl1 119.34(12) . . ?
C3 C2 C1 118.96(14) . . ?
C3 C2 H11 120.5 . . ?
C1 C2 H11 120.5 . . ?
C2 C3 C4 119.34(14) . . ?
C2 C3 H2 120.3 . . ?
C4 C3 H2 120.3 . . ?
C13 C4 C3 121.37(14) . . ?
C13 C4 S1 119.37(12) . . ?
C3 C4 S1 119.26(11) . . ?
C6 C5 S1 113.31(11) . . ?
C6 C5 H7 108.9 . . ?
S1 C5 H7 108.9 . . ?
C6 C5 H8 108.9 . . ?
S1 C5 H8 108.9 . . ?
H7 C5 H8 107.7 . . ?
O3 C6 C7 122.18(14) . . ?
O3 C6 C5 121.34(14) . . ?
C7 C6 C5 116.47(13) . . ?
C12 C7 C8 119.39(15) . . ?
C12 C7 C6 118.03(15) . . ?
C8 C7 C6 122.58(14) . . ?
C9 C8 C7 120.36(15) . . ?
C9 C8 H3 119.8 . . ?
C7 C8 H3 119.8 . . ?
C10 C9 C8 119.74(16) . . ?
C10 C9 H6 120.1 . . ?
C8 C9 H6 120.1 . . ?
C9 C10 C11 120.36(16) . . ?
C9 C10 H1 119.8 . . ?
C11 C10 H1 119.8 . . ?
C12 C11 C10 120.06(16) . . ?
C12 C11 H5 120.0 . . ?
C10 C11 H5 120.0 . . ?
C11 C12 C7 120.09(17) . . ?
C11 C12 H4 120.0 . . ?
C7 C12 H4 120.0 . . ?
C14 C13 C4 119.39(14) . . ?
C14 C13 H10 120.3 . . ?
C4 C13 H10 120.3 . . ?
C13 C14 C1 118.87(15) . . ?
C13 C14 H9 120.6 . . ?
C1 C14 H9 120.6 . . ?

loop_
_geom_bond_atom_site_label_1
_geom_bond_atom_site_label_2
_geom_bond_distance
_geom_bond_site_symmetry_2
_geom_bond_publ_flag
Cl1 C1 1.7344(16) . ?
S1 O1 1.4394(11) . ?
S1 O2 1.4424(11) . ?
S1 C4 1.7646(15) . ?
S1 C5 1.7750(15) . ?
O3 C6 1.2163(19) . ?
C1 C2 1.384(2) . ?
C1 C14 1.388(2) . ?
C2 C3 1.380(2) . ?
C2 H11 0.9500 . ?
C3 C4 1.389(2) . ?
C3 H2 0.9500 . ?
C4 C13 1.389(2) . ?
C5 C6 1.520(2) . ?
C5 H7 0.9900 . ?
C5 H8 0.9900 . ?
C6 C7 1.487(2) . ?
C7 C12 1.392(2) . ?
C7 C8 1.395(2) . ?
C8 C9 1.384(2) . ?
C8 H3 0.9500 . ?
C9 C10 1.382(3) . ?
C9 H6 0.9500 . ?
C10 C11 1.387(3) . ?
C10 H1 0.9500 . ?
C11 C12 1.382(3) . ?
C11 H5 0.9500 . ?
C12 H4 0.9500 . ?
C13 C14 1.379(2) . ?
C13 H10 0.9500 . ?
C14 H9 0.9500 . ?
